data_2211282
loop_
_publ_author_name
'Zhou, Dan'
'Zhou, Bin'
'Zhang, Jia-Xin'
'Zhao, Bing'

_publ_section_title
;
 1,4-Bis[4-(di-<i>p</i>-tolylamino)benzyl]-2,3-diaza-1,3-butadiene
;
_journal_coeditor_code BH2059
_journal_issue 12
_journal_name_full 'Acta Crystallographica Section E'
_journal_page_first o5594
_journal_page_last o5595
_journal_paper_doi 10.1107/S1600536806047155
_journal_volume 62
_journal_year 2006
_chemical_formula_iupac 'C42 H38 N4'
_chemical_formula_moiety 'C42 H38 N4'
_chemical_formula_sum 'C42 H38 N4'
_chemical_formula_weight 598.76
_chemical_melting_point 498
_chemical_name_systematic
;
1,4-Bis[4-(di-p-tolylamino)benzyl]-2,3-diaza-1,3-butadiene
;
_space_group_IT_number 2
_symmetry_cell_setting triclinic
_symmetry_space_group_name_Hall '-P 1'
_symmetry_space_group_name_H-M 'P -1'
_atom_sites_solution_hydrogens geom
_atom_sites_solution_primary direct
_atom_sites_solution_secondary difmap
_cell_angle_alpha 72.191(6)
_cell_angle_beta 84.891(7)
_cell_angle_gamma 68.143(7)
_cell_formula_units_Z 2
_cell_length_a 11.142(4)
_cell_length_b 12.562(5)
_cell_length_c 13.848(5)
_cell_measurement_reflns_used 1730
_cell_measurement_temperature 294(2)
_cell_measurement_theta_max 22.06
_cell_measurement_theta_min 2.72
_cell_volume 1712.0(11)
_computing_cell_refinement 'SAINT (Bruker, 1997)'
_computing_data_collection 'SMART (Bruker, 1997)'
_computing_data_reduction SAINT
_computing_molecular_graphics 'SHELXTL (Bruker, 1997)'
_computing_publication_material SHELXTL
_computing_structure_refinement 'SHELXL97 (Sheldrick, 1997)'
_computing_structure_solution 'SHELXS97 (Sheldrick, 1997)'
_diffrn_ambient_temperature 294(2)
_diffrn_measured_fraction_theta_full 0.995
_diffrn_measured_fraction_theta_max 0.995
_diffrn_measurement_device_type 'Bruker SMART CCD area-detector'
_diffrn_measurement_method '\f and \w'
_diffrn_radiation_monochromator graphite
_diffrn_radiation_source 'fine-focus sealed tube'
_diffrn_radiation_type 'Mo K\a'
_diffrn_radiation_wavelength 0.71073
_diffrn_reflns_av_R_equivalents 0.0271
_diffrn_reflns_av_sigmaI/netI 0.0682
_diffrn_reflns_limit_h_max 8
_diffrn_reflns_limit_h_min -13
_diffrn_reflns_limit_k_max 10
_diffrn_reflns_limit_k_min -14
_diffrn_reflns_limit_l_max 15
_diffrn_reflns_limit_l_min -16
_diffrn_reflns_number 8794
_diffrn_reflns_theta_full 25.02
_diffrn_reflns_theta_max 25.02
_diffrn_reflns_theta_min 1.55
_diffrn_standards_decay_% 0
_diffrn_standards_interval_count 0
_diffrn_standards_interval_time 0
_diffrn_standards_number 0
_exptl_absorpt_coefficient_mu 0.068
_exptl_absorpt_correction_T_max 0.9918
_exptl_absorpt_correction_T_min 0.9785
_exptl_absorpt_correction_type multi-scan
_exptl_absorpt_process_details '(SADABS; Sheldrick, 1996)'
_exptl_crystal_colour colourless
_exptl_crystal_density_diffrn 1.161
_exptl_crystal_density_method 'not measured'
_exptl_crystal_description block
_exptl_crystal_F_000 636
_exptl_crystal_size_max 0.32
_exptl_crystal_size_mid 0.20
_exptl_crystal_size_min 0.12
_refine_diff_density_max 0.147
_refine_diff_density_min -0.164
_refine_ls_extinction_method none
_refine_ls_goodness_of_fit_ref 1.028
_refine_ls_hydrogen_treatment constr
_refine_ls_matrix_type full
_refine_ls_number_parameters 419
_refine_ls_number_reflns 6005
_refine_ls_number_restraints 0
_refine_ls_restrained_S_all 1.028
_refine_ls_R_factor_all 0.1222
_refine_ls_R_factor_gt 0.0503
_refine_ls_shift/su_max 0.002
_refine_ls_shift/su_mean 0.000
_refine_ls_structure_factor_coef Fsqd
_refine_ls_weighting_details 'calc w=1/[\s^2^(Fo^2^)+(0.0442P)^2^] where P=(Fo^2^+2Fc^2^)/3'
_refine_ls_weighting_scheme calc
_refine_ls_wR_factor_gt 0.0988
_refine_ls_wR_factor_ref 0.1241
_reflns_number_gt 3032
_reflns_number_total 6005
_reflns_threshold_expression I>2\s(I)
_cod_data_source_file bh2059.cif
_cod_data_source_block I
_cod_original_cell_volume 1712.1(10)
_cod_database_code 2211282
_cod_database_fobs_code 2211282

loop_
_symmetry_equiv_pos_as_xyz
'x, y, z'
'-x, -y, -z'

loop_
_atom_site_type_symbol
_atom_site_label
_atom_site_fract_x
_atom_site_fract_y
_atom_site_fract_z
_atom_site_U_iso_or_equiv
_atom_site_adp_type
_atom_site_calc_flag
_atom_site_refinement_flags
_atom_site_occupancy
N N1 0.0943(2) 0.85304(18) 0.27873(15) 0.0624(6) Uani d . 1
N N2 -0.0085(2) 0.53336(19) 0.03447(14) 0.0673(6) Uani d . 1
N N3 0.6145(2) 0.81483(17) 0.30673(14) 0.0598(6) Uani d . 1
N N4 0.52487(18) 0.51356(17) 0.03813(12) 0.0521(5) Uani d . 1
C C1 0.1452(2) 0.9463(2) 0.24908(19) 0.0574(7) Uani d . 1
C C2 0.2256(2) 0.9553(2) 0.31406(19) 0.0626(7) Uani d . 1
H H2 0.2475 0.8996 0.3780 0.075 Uiso calc R 1
C C3 0.2739(3) 1.0473(3) 0.2841(2) 0.0737(8) Uani d . 1
H H3 0.3262 1.0528 0.3297 0.088 Uiso calc R 1
C C4 0.2474(3) 1.1305(3) 0.1900(2) 0.0728(8) Uani d . 1
C C5 0.1674(3) 1.1198(2) 0.1264(2) 0.0782(8) Uani d . 1
H H5 0.1475 1.1746 0.0620 0.094 Uiso calc R 1
C C6 0.1152(3) 1.0310(2) 0.1541(2) 0.0742(8) Uani d . 1
H H6 0.0600 1.0280 0.1093 0.089 Uiso calc R 1
C C7 0.3024(3) 1.2292(3) 0.1589(2) 0.1127(12) Uani d . 1
H H7A 0.2655 1.2833 0.1991 0.169 Uiso calc R 1
H H7B 0.2819 1.2723 0.0885 0.169 Uiso calc R 1
H H7C 0.3946 1.1946 0.1695 0.169 Uiso calc R 1
C C8 0.0762(2) 0.8029(2) 0.38441(18) 0.0563(7) Uani d . 1
C C9 0.1367(3) 0.6823(3) 0.4324(2) 0.0807(9) Uani d . 1
H H9 0.1906 0.6328 0.3958 0.097 Uiso calc R 1
C C10 0.1186(3) 0.6340(3) 0.5335(2) 0.0818(9) Uani d . 1
H H10 0.1589 0.5519 0.5636 0.098 Uiso calc R 1
C C11 0.0424(2) 0.7040(3) 0.59100(19) 0.0605(7) Uani d . 1
C C12 -0.0170(3) 0.8238(2) 0.5429(2) 0.0694(8) Uani d . 1
H H12 -0.0690 0.8734 0.5802 0.083 Uiso calc R 1
C C13 -0.0023(2) 0.8739(2) 0.4407(2) 0.0655(7) Uani d . 1
H H13 -0.0454 0.9555 0.4102 0.079 Uiso calc R 1
C C14 0.0247(3) 0.6492(3) 0.70253(18) 0.0837(9) Uani d . 1
H H14A -0.0246 0.5989 0.7095 0.126 Uiso calc R 1
H H14B -0.0203 0.7120 0.7329 0.126 Uiso calc R 1
H H14C 0.1078 0.6020 0.7358 0.126 Uiso calc R 1
C C15 0.0870(2) 0.7910(2) 0.21166(17) 0.0539(6) Uani d . 1
C C16 -0.0052(2) 0.7374(2) 0.22579(18) 0.0598(7) Uani d . 1
H H16 -0.0630 0.7456 0.2782 0.072 Uiso calc R 1
C C17 -0.0121(2) 0.6727(2) 0.16383(17) 0.0597(7) Uani d . 1
H H17 -0.0750 0.6386 0.1743 0.072 Uiso calc R 1
C C18 0.0744(2) 0.6579(2) 0.08533(17) 0.0527(6) Uani d . 1
C C19 0.1641(2) 0.7129(2) 0.07096(18) 0.0625(7) Uani d . 1
H H19 0.2216 0.7053 0.0183 0.075 Uiso calc R 1
C C20 0.1710(2) 0.7786(2) 0.13227(18) 0.0627(7) Uani d . 1
H H20 0.2322 0.8148 0.1204 0.075 Uiso calc R 1
C C21 0.0724(3) 0.5850(2) 0.02217(17) 0.0603(7) Uani d . 1
H H21 0.1323 0.5761 -0.0288 0.072 Uiso calc R 1
C C22 0.6387(2) 0.9230(2) 0.28520(17) 0.0514(6) Uani d . 1
C C23 0.6051(2) 0.9891(2) 0.35349(19) 0.0650(7) Uani d . 1
H H23 0.5602 0.9658 0.4110 0.078 Uiso calc R 1
C C24 0.6372(3) 1.0890(2) 0.3377(2) 0.0708(8) Uani d . 1
H H24 0.6139 1.1315 0.3852 0.085 Uiso calc R 1
C C25 0.7031(3) 1.1276(2) 0.2531(2) 0.0657(7) Uani d . 1
C C26 0.7325(2) 1.0631(2) 0.18431(19) 0.0640(7) Uani d . 1
H H26 0.7749 1.0881 0.1258 0.077 Uiso calc R 1
C C27 0.7015(2) 0.9625(2) 0.19887(18) 0.0562(6) Uani d . 1
H H27 0.7230 0.9214 0.1505 0.067 Uiso calc R 1
C C28 0.7443(3) 1.2336(3) 0.2388(2) 0.1005(11) Uani d . 1
H H28A 0.8324 1.2136 0.2178 0.151 Uiso calc R 1
H H28B 0.7372 1.2525 0.3017 0.151 Uiso calc R 1
H H28C 0.6895 1.3018 0.1879 0.151 Uiso calc R 1
C C29 0.6196(2) 0.7434(2) 0.41003(17) 0.0521(6) Uani d . 1
C C30 0.5241(2) 0.6978(2) 0.44663(18) 0.0599(7) Uani d . 1
H H30 0.4561 0.7133 0.4037 0.072 Uiso calc R 1
C C31 0.5282(3) 0.6291(2) 0.54650(19) 0.0658(7) Uani d . 1
H H31 0.4637 0.5979 0.5695 0.079 Uiso calc R 1
C C32 0.6269(3) 0.6060(2) 0.61299(18) 0.0599(7) Uani d . 1
C C33 0.7219(3) 0.6511(2) 0.57467(18) 0.0676(8) Uani d . 1
H H33 0.7900 0.6357 0.6175 0.081 Uiso calc R 1
C C34 0.7197(2) 0.7181(2) 0.47507(18) 0.0622(7) Uani d . 1
H H34 0.7862 0.7466 0.4516 0.075 Uiso calc R 1
C C35 0.6297(3) 0.5339(3) 0.72280(18) 0.0907(9) Uani d . 1
H H35A 0.5715 0.5842 0.7601 0.136 Uiso calc R 1
H H35B 0.7159 0.5037 0.7509 0.136 Uiso calc R 1
H H35C 0.6035 0.4679 0.7273 0.136 Uiso calc R 1
C C36 0.5931(2) 0.7709(2) 0.22997(16) 0.0486(6) Uani d . 1
C C37 0.5202(2) 0.8458(2) 0.14249(16) 0.0521(6) Uani d . 1
H H37 0.4876 0.9285 0.1310 0.062 Uiso calc R 1
C C38 0.4959(2) 0.7977(2) 0.07229(16) 0.0505(6) Uani d . 1
H H38 0.4479 0.8491 0.0135 0.061 Uiso calc R 1
C C39 0.5414(2) 0.6746(2) 0.08733(16) 0.0448(6) Uani d . 1
C C40 0.6182(2) 0.6009(2) 0.17336(17) 0.0540(6) Uani d . 1
H H40 0.6530 0.5184 0.1840 0.065 Uiso calc R 1
C C41 0.6436(2) 0.6480(2) 0.24279(17) 0.0578(7) Uani d . 1
H H41 0.6956 0.5968 0.2997 0.069 Uiso calc R 1
C C42 0.5036(2) 0.6257(2) 0.01712(16) 0.0491(6) Uani d . 1
H H42 0.4631 0.6774 -0.0445 0.059 Uiso calc R 1

loop_
_atom_site_aniso_label
_atom_site_aniso_U_11
_atom_site_aniso_U_22
_atom_site_aniso_U_33
_atom_site_aniso_U_12
_atom_site_aniso_U_13
_atom_site_aniso_U_23
N1 0.0852(16) 0.0568(14) 0.0542(14) -0.0328(12) 0.0041(11) -0.0206(12)
N2 0.0872(17) 0.0707(16) 0.0602(15) -0.0396(14) 0.0089(12) -0.0302(11)
N3 0.1003(17) 0.0507(13) 0.0420(12) -0.0416(12) -0.0061(10) -0.0127(11)
N4 0.0698(14) 0.0549(14) 0.0428(12) -0.0310(11) -0.0020(10) -0.0185(10)
C1 0.0595(18) 0.0519(17) 0.0599(17) -0.0168(13) 0.0035(13) -0.0204(14)
C2 0.0577(18) 0.0662(19) 0.0619(17) -0.0198(14) 0.0036(14) -0.0202(14)
C3 0.0644(19) 0.091(2) 0.084(2) -0.0379(17) 0.0164(16) -0.0419(19)
C4 0.071(2) 0.067(2) 0.092(2) -0.0300(16) 0.0252(17) -0.0382(19)
C5 0.090(2) 0.0545(19) 0.079(2) -0.0235(17) 0.0061(17) -0.0086(16)
C6 0.087(2) 0.0601(19) 0.071(2) -0.0245(16) -0.0165(15) -0.0107(16)
C7 0.122(3) 0.104(3) 0.143(3) -0.073(2) 0.053(2) -0.052(2)
C8 0.0666(18) 0.0507(17) 0.0542(16) -0.0200(14) 0.0022(13) -0.0210(14)
C9 0.099(2) 0.061(2) 0.0598(19) 0.0009(16) 0.0001(16) -0.0237(16)
C10 0.103(2) 0.0576(19) 0.063(2) -0.0058(16) -0.0101(16) -0.0142(16)
C11 0.0657(18) 0.0653(19) 0.0578(17) -0.0313(15) 0.0001(14) -0.0187(16)
C12 0.079(2) 0.066(2) 0.073(2) -0.0302(16) 0.0215(15) -0.0357(17)
C13 0.0754(19) 0.0456(16) 0.0737(19) -0.0207(14) 0.0121(15) -0.0197(15)
C14 0.094(2) 0.105(2) 0.0655(19) -0.0550(19) 0.0041(15) -0.0215(17)
C15 0.0602(17) 0.0526(16) 0.0516(16) -0.0214(13) 0.0020(13) -0.0178(13)
C16 0.0656(19) 0.0612(18) 0.0570(16) -0.0259(14) 0.0117(13) -0.0227(14)
C17 0.0617(18) 0.0628(18) 0.0603(17) -0.0285(14) 0.0073(13) -0.0202(14)
C18 0.0601(17) 0.0530(16) 0.0451(15) -0.0207(13) 0.0018(12) -0.0145(12)
C19 0.0667(18) 0.0745(19) 0.0527(16) -0.0320(15) 0.0120(13) -0.0228(15)
C20 0.0637(18) 0.0746(19) 0.0643(17) -0.0373(14) 0.0105(14) -0.0280(15)
C21 0.073(2) 0.0610(18) 0.0504(16) -0.0273(15) 0.0092(13) -0.0204(14)
C22 0.0677(18) 0.0414(15) 0.0498(15) -0.0236(13) -0.0072(13) -0.0129(13)
C23 0.084(2) 0.0588(18) 0.0651(17) -0.0333(15) 0.0041(14) -0.0271(15)
C24 0.093(2) 0.0499(17) 0.081(2) -0.0274(15) -0.0111(17) -0.0283(16)
C25 0.079(2) 0.0457(17) 0.077(2) -0.0287(14) -0.0262(16) -0.0093(15)
C26 0.0745(19) 0.0544(18) 0.0639(17) -0.0317(15) -0.0123(14) -0.0042(15)
C27 0.0674(18) 0.0499(16) 0.0538(16) -0.0218(13) -0.0055(13) -0.0160(13)
C28 0.133(3) 0.070(2) 0.115(3) -0.059(2) -0.031(2) -0.0149(19)
C29 0.0722(18) 0.0494(15) 0.0442(15) -0.0306(13) -0.0018(13) -0.0157(12)
C30 0.0650(18) 0.0608(17) 0.0600(17) -0.0281(14) -0.0076(13) -0.0169(14)
C31 0.072(2) 0.0659(19) 0.0653(19) -0.0356(15) 0.0129(15) -0.0180(15)
C32 0.074(2) 0.0565(17) 0.0470(16) -0.0235(15) 0.0035(14) -0.0125(13)
C33 0.075(2) 0.083(2) 0.0514(17) -0.0380(16) -0.0082(14) -0.0150(15)
C34 0.075(2) 0.0741(19) 0.0492(16) -0.0431(15) -0.0004(14) -0.0141(14)
C35 0.115(3) 0.092(2) 0.0563(18) -0.0435(19) 0.0102(16) -0.0051(17)
C36 0.0644(17) 0.0454(16) 0.0438(14) -0.0260(13) -0.0034(12) -0.0150(12)
C37 0.0678(17) 0.0412(15) 0.0503(15) -0.0214(12) -0.0041(12) -0.0143(13)
C38 0.0625(17) 0.0491(16) 0.0414(14) -0.0230(13) -0.0069(11) -0.0098(12)
C39 0.0525(15) 0.0483(15) 0.0409(14) -0.0240(12) -0.0008(11) -0.0158(12)
C40 0.0668(17) 0.0398(15) 0.0588(16) -0.0200(12) -0.0073(13) -0.0160(13)
C41 0.0764(18) 0.0454(16) 0.0526(15) -0.0192(13) -0.0192(12) -0.0137(13)
C42 0.0587(16) 0.0514(16) 0.0431(14) -0.0260(13) 0.0025(11) -0.0151(12)

loop_
_atom_type_symbol
_atom_type_description
_atom_type_scat_dispersion_real
_atom_type_scat_dispersion_imag
_atom_type_scat_source
C C 0.0033 0.0016 'International Tables Vol C Tables 4.2.6.8 and 6.1.1.4'
H H 0.0000 0.0000 'International Tables Vol C Tables 4.2.6.8 and 6.1.1.4'
N N 0.0061 0.0033 'International Tables Vol C Tables 4.2.6.8 and 6.1.1.4'

loop_
_geom_angle_atom_site_label_1
_geom_angle_atom_site_label_2
_geom_angle_atom_site_label_3
_geom_angle_site_symmetry_3
_geom_angle
_geom_angle_publ_flag
C15 N1 C1 . 121.9(2) ?
C15 N1 C8 . 117.7(2) ?
C1 N1 C8 . 119.0(2) ?
C21 N2 N2 2_565 112.1(3) yes
C36 N3 C22 . 122.70(18) ?
C36 N3 C29 . 118.26(18) ?
C22 N3 C29 . 118.92(18) ?
C42 N4 N4 2_665 112.4(2) yes
C2 C1 C6 . 118.2(2) ?
C2 C1 N1 . 120.8(2) ?
C6 C1 N1 . 121.0(2) ?
C1 C2 C3 . 120.1(3) ?
C1 C2 H2 . 119.9 ?
C3 C2 H2 . 119.9 ?
C4 C3 C2 . 122.6(3) ?
C4 C3 H3 . 118.7 ?
C2 C3 H3 . 118.7 ?
C3 C4 C5 . 116.3(3) ?
C3 C4 C7 . 121.5(3) ?
C5 C4 C7 . 122.1(3) ?
C4 C5 C6 . 122.8(3) ?
C4 C5 H5 . 118.6 ?
C6 C5 H5 . 118.6 ?
C5 C6 C1 . 119.9(3) ?
C5 C6 H6 . 120.0 ?
C1 C6 H6 . 120.0 ?
C4 C7 H7A . 109.5 ?
C4 C7 H7B . 109.5 ?
H7A C7 H7B . 109.5 ?
C4 C7 H7C . 109.5 ?
H7A C7 H7C . 109.5 ?
H7B C7 H7C . 109.5 ?
C13 C8 C9 . 118.1(2) ?
C13 C8 N1 . 121.0(2) ?
C9 C8 N1 . 121.0(2) ?
C10 C9 C8 . 121.0(2) ?
C10 C9 H9 . 119.5 ?
C8 C9 H9 . 119.5 ?
C11 C10 C9 . 121.5(3) ?
C11 C10 H10 . 119.2 ?
C9 C10 H10 . 119.2 ?
C12 C11 C10 . 117.1(2) ?
C12 C11 C14 . 122.2(3) ?
C10 C11 C14 . 120.7(3) ?
C11 C12 C13 . 122.3(2) ?
C11 C12 H12 . 118.9 ?
C13 C12 H12 . 118.9 ?
C8 C13 C12 . 120.0(2) ?
C8 C13 H13 . 120.0 ?
C12 C13 H13 . 120.0 ?
C11 C14 H14A . 109.5 ?
C11 C14 H14B . 109.5 ?
H14A C14 H14B . 109.5 ?
C11 C14 H14C . 109.5 ?
H14A C14 H14C . 109.5 ?
H14B C14 H14C . 109.5 ?
C20 C15 C16 . 118.2(2) ?
C20 C15 N1 . 122.1(2) ?
C16 C15 N1 . 119.7(2) ?
C17 C16 C15 . 121.2(2) ?
C17 C16 H16 . 119.4 ?
C15 C16 H16 . 119.4 ?
C16 C17 C18 . 120.6(2) ?
C16 C17 H17 . 119.7 ?
C18 C17 H17 . 119.7 ?
C19 C18 C17 . 117.7(2) ?
C19 C18 C21 . 121.0(2) ?
C17 C18 C21 . 121.3(2) ?
C20 C19 C18 . 122.0(2) ?
C20 C19 H19 . 119.0 ?
C18 C19 H19 . 119.0 ?
C19 C20 C15 . 120.2(2) ?
C19 C20 H20 . 119.9 ?
C15 C20 H20 . 119.9 ?
N2 C21 C18 . 122.0(2) ?
N2 C21 H21 . 119.0 ?
C18 C21 H21 . 119.0 ?
C23 C22 C27 . 117.9(2) ?
C23 C22 N3 . 120.2(2) ?
C27 C22 N3 . 121.8(2) ?
C24 C23 C22 . 121.0(2) ?
C24 C23 H23 . 119.5 ?
C22 C23 H23 . 119.5 ?
C23 C24 C25 . 121.6(2) ?
C23 C24 H24 . 119.2 ?
C25 C24 H24 . 119.2 ?
C26 C25 C24 . 116.7(2) ?
C26 C25 C28 . 121.8(3) ?
C24 C25 C28 . 121.5(3) ?
C25 C26 C27 . 122.5(2) ?
C25 C26 H26 . 118.8 ?
C27 C26 H26 . 118.8 ?
C22 C27 C26 . 120.2(2) ?
C22 C27 H27 . 119.9 ?
C26 C27 H27 . 119.9 ?
C25 C28 H28A . 109.5 ?
C25 C28 H28B . 109.5 ?
H28A C28 H28B . 109.5 ?
C25 C28 H28C . 109.5 ?
H28A C28 H28C . 109.5 ?
H28B C28 H28C . 109.5 ?
C34 C29 C30 . 118.4(2) ?
C34 C29 N3 . 121.1(2) ?
C30 C29 N3 . 120.4(2) ?
C29 C30 C31 . 120.7(2) ?
C29 C30 H30 . 119.7 ?
C31 C30 H30 . 119.7 ?
C30 C31 C32 . 121.1(2) ?
C30 C31 H31 . 119.4 ?
C32 C31 H31 . 119.4 ?
C33 C32 C31 . 117.2(2) ?
C33 C32 C35 . 121.6(3) ?
C31 C32 C35 . 121.2(3) ?
C32 C33 C34 . 122.2(2) ?
C32 C33 H33 . 118.9 ?
C34 C33 H33 . 118.9 ?
C33 C34 C29 . 120.3(2) ?
C33 C34 H34 . 119.8 ?
C29 C34 H34 . 119.8 ?
C32 C35 H35A . 109.5 ?
C32 C35 H35B . 109.5 ?
H35A C35 H35B . 109.5 ?
C32 C35 H35C . 109.5 ?
H35A C35 H35C . 109.5 ?
H35B C35 H35C . 109.5 ?
C37 C36 C41 . 118.2(2) ?
C37 C36 N3 . 122.3(2) ?
C41 C36 N3 . 119.5(2) ?
C38 C37 C36 . 120.1(2) ?
C38 C37 H37 . 119.9 ?
C36 C37 H37 . 119.9 ?
C37 C38 C39 . 121.7(2) ?
C37 C38 H38 . 119.2 ?
C39 C38 H38 . 119.2 ?
C40 C39 C38 . 117.6(2) ?
C40 C39 C42 . 121.8(2) ?
C38 C39 C42 . 120.5(2) ?
C41 C40 C39 . 121.0(2) ?
C41 C40 H40 . 119.5 ?
C39 C40 H40 . 119.5 ?
C40 C41 C36 . 121.4(2) ?
C40 C41 H41 . 119.3 ?
C36 C41 H41 . 119.3 ?
N4 C42 C39 . 121.7(2) ?
N4 C42 H42 . 119.1 ?
C39 C42 H42 . 119.1 ?

loop_
_geom_bond_atom_site_label_1
_geom_bond_atom_site_label_2
_geom_bond_site_symmetry_2
_geom_bond_distance
_geom_bond_publ_flag
N1 C15 . 1.408(3) ?
N1 C1 . 1.422(3) ?
N1 C8 . 1.434(3) ?
N2 C21 . 1.266(3) yes
N2 N2 2_565 1.410(3) yes
N3 C36 . 1.412(3) ?
N3 C22 . 1.421(3) ?
N3 C29 . 1.431(3) ?
N4 C42 . 1.281(3) yes
N4 N4 2_665 1.415(3) yes
C1 C2 . 1.380(3) ?
C1 C6 . 1.389(3) ?
C2 C3 . 1.389(3) ?
C2 H2 . 0.9300 ?
C3 C4 . 1.373(4) ?
C3 H3 . 0.9300 ?
C4 C5 . 1.375(3) ?
C4 C7 . 1.513(4) ?
C5 C6 . 1.382(3) ?
C5 H5 . 0.9300 ?
C6 H6 . 0.9300 ?
C7 H7A . 0.9600 ?
C7 H7B . 0.9600 ?
C7 H7C . 0.9600 ?
C8 C13 . 1.375(3) ?
C8 C9 . 1.376(3) ?
C9 C10 . 1.375(3) ?
C9 H9 . 0.9300 ?
C10 C11 . 1.371(3) ?
C10 H10 . 0.9300 ?
C11 C12 . 1.368(3) ?
C11 C14 . 1.515(3) ?
C12 C13 . 1.384(3) ?
C12 H12 . 0.9300 ?
C13 H13 . 0.9300 ?
C14 H14A . 0.9600 ?
C14 H14B . 0.9600 ?
C14 H14C . 0.9600 ?
C15 C20 . 1.386(3) ?
C15 C16 . 1.394(3) ?
C16 C17 . 1.374(3) ?
C16 H16 . 0.9300 ?
C17 C18 . 1.396(3) ?
C17 H17 . 0.9300 ?
C18 C19 . 1.383(3) ?
C18 C21 . 1.453(3) ?
C19 C20 . 1.377(3) ?
C19 H19 . 0.9300 ?
C20 H20 . 0.9300 ?
C21 H21 . 0.9300 ?
C22 C23 . 1.381(3) ?
C22 C27 . 1.383(3) ?
C23 C24 . 1.380(3) ?
C23 H23 . 0.9300 ?
C24 C25 . 1.382(3) ?
C24 H24 . 0.9300 ?
C25 C26 . 1.375(3) ?
C25 C28 . 1.517(3) ?
C26 C27 . 1.383(3) ?
C26 H26 . 0.9300 ?
C27 H27 . 0.9300 ?
C28 H28A . 0.9600 ?
C28 H28B . 0.9600 ?
C28 H28C . 0.9600 ?
C29 C34 . 1.377(3) ?
C29 C30 . 1.379(3) ?
C30 C31 . 1.382(3) ?
C30 H30 . 0.9300 ?
C31 C32 . 1.386(3) ?
C31 H31 . 0.9300 ?
C32 C33 . 1.372(3) ?
C32 C35 . 1.509(3) ?
C33 C34 . 1.376(3) ?
C33 H33 . 0.9300 ?
C34 H34 . 0.9300 ?
C35 H35A . 0.9600 ?
C35 H35B . 0.9600 ?
C35 H35C . 0.9600 ?
C36 C37 . 1.386(3) ?
C36 C41 . 1.391(3) ?
C37 C38 . 1.382(3) ?
C37 H37 . 0.9300 ?
C38 C39 . 1.390(3) ?
C38 H38 . 0.9300 ?
C39 C40 . 1.388(3) ?
C39 C42 . 1.459(3) ?
C40 C41 . 1.370(3) ?
C40 H40 . 0.9300 ?
C41 H41 . 0.9300 ?
C42 H42 . 0.9300 ?

loop_
_geom_torsion_atom_site_label_1
_geom_torsion_atom_site_label_2
_geom_torsion_atom_site_label_3
_geom_torsion_atom_site_label_4
_geom_torsion_site_symmetry_1
_geom_torsion
_geom_torsion_publ_flag
C15 N1 C1 C2 . -138.5(2) ?
C8 N1 C1 C2 . 27.7(3) ?
C15 N1 C1 C6 . 41.7(3) ?
C8 N1 C1 C6 . -152.1(2) ?
C6 C1 C2 C3 . 0.2(4) ?
N1 C1 C2 C3 . -179.6(2) ?
C1 C2 C3 C4 . -1.5(4) ?
C2 C3 C4 C5 . 1.3(4) ?
C2 C3 C4 C7 . -179.4(2) ?
C3 C4 C5 C6 . 0.1(4) ?
C7 C4 C5 C6 . -179.2(3) ?
C4 C5 C6 C1 . -1.3(4) ?
C2 C1 C6 C5 . 1.1(4) ?
N1 C1 C6 C5 . -179.1(2) ?
C15 N1 C8 C13 . -134.6(2) ?
C1 N1 C8 C13 . 58.7(3) ?
C15 N1 C8 C9 . 45.3(3) ?
C1 N1 C8 C9 . -121.4(3) ?
C13 C8 C9 C10 . 0.4(4) ?
N1 C8 C9 C10 . -179.5(2) ?
C8 C9 C10 C11 . -1.6(4) ?
C9 C10 C11 C12 . 1.3(4) ?
C9 C10 C11 C14 . -179.4(3) ?
C10 C11 C12 C13 . 0.1(4) ?
C14 C11 C12 C13 . -179.1(2) ?
C9 C8 C13 C12 . 1.0(4) ?
N1 C8 C13 C12 . -179.1(2) ?
C11 C12 C13 C8 . -1.3(4) ?
C1 N1 C15 C20 . 26.9(4) ?
C8 N1 C15 C20 . -139.4(2) ?
C1 N1 C15 C16 . -154.5(2) ?
C8 N1 C15 C16 . 39.1(3) ?
C20 C15 C16 C17 . 0.8(4) ?
N1 C15 C16 C17 . -177.8(2) ?
C15 C16 C17 C18 . 0.7(4) ?
C16 C17 C18 C19 . -1.7(4) ?
C16 C17 C18 C21 . 177.0(2) ?
C17 C18 C19 C20 . 1.2(4) ?
C21 C18 C19 C20 . -177.5(2) ?
C18 C19 C20 C15 . 0.3(4) ?
C16 C15 C20 C19 . -1.3(4) ?
N1 C15 C20 C19 . 177.3(2) ?
N2 N2 C21 C18 2_565 -179.3(2) ?
C19 C18 C21 N2 . 179.6(2) yes
C17 C18 C21 N2 . 0.9(4) ?
C36 N3 C22 C23 . 152.2(2) ?
C29 N3 C22 C23 . -31.7(3) ?
C36 N3 C22 C27 . -31.1(3) ?
C29 N3 C22 C27 . 145.1(2) ?
C27 C22 C23 C24 . -2.2(4) ?
N3 C22 C23 C24 . 174.7(2) ?
C22 C23 C24 C25 . 0.5(4) ?
C23 C24 C25 C26 . 1.4(4) ?
C23 C24 C25 C28 . -176.7(3) ?
C24 C25 C26 C27 . -1.6(4) ?
C28 C25 C26 C27 . 176.6(2) ?
C23 C22 C27 C26 . 2.0(4) ?
N3 C22 C27 C26 . -174.9(2) ?
C25 C26 C27 C22 . -0.1(4) ?
C36 N3 C29 C34 . 130.3(2) ?
C22 N3 C29 C34 . -46.0(3) ?
C36 N3 C29 C30 . -49.5(3) ?
C22 N3 C29 C30 . 134.2(2) ?
C34 C29 C30 C31 . 0.5(4) ?
N3 C29 C30 C31 . -179.7(2) ?
C29 C30 C31 C32 . 1.2(4) ?
C30 C31 C32 C33 . -1.9(4) ?
C30 C31 C32 C35 . 178.3(2) ?
C31 C32 C33 C34 . 1.0(4) ?
C35 C32 C33 C34 . -179.2(2) ?
C32 C33 C34 C29 . 0.6(4) ?
C30 C29 C34 C33 . -1.4(4) ?
N3 C29 C34 C33 . 178.8(2) ?
C22 N3 C36 C37 . -39.8(3) ?
C29 N3 C36 C37 . 144.1(2) ?
C22 N3 C36 C41 . 142.0(2) ?
C29 N3 C36 C41 . -34.1(3) ?
C41 C36 C37 C38 . 2.0(3) ?
N3 C36 C37 C38 . -176.3(2) ?
C36 C37 C38 C39 . 0.9(3) ?
C37 C38 C39 C40 . -3.2(3) ?
C37 C38 C39 C42 . 173.9(2) ?
C38 C39 C40 C41 . 2.6(3) ?
C42 C39 C40 C41 . -174.4(2) ?
C39 C40 C41 C36 . 0.2(4) ?
C37 C36 C41 C40 . -2.6(3) ?
N3 C36 C41 C40 . 175.7(2) ?
N4 N4 C42 C39 2_665 177.2(2) ?
C40 C39 C42 N4 . 9.4(3) yes
C38 C39 C42 N4 . -167.6(2) ?
